data_4021468
loop_
_publ_author_name
'Konstantin Karaghiosoff'
'Thomas M. Klap\"otke'
'Peter Mayer'
'Holger Piotrowski'
'Kurt Polborn'
'Rodney L. Willer'
'Jan J. Weigand'

_publ_contact_author_address
;
Department Chemie
Ludwig-Maximilians Universit\"at
Butenandtstrasse 5-13 (Haus D)
D-81377 M\"unchen
Bundesrepublik Deutschland
;
_publ_contact_author_email tmk@cup.uni-muenchen.de
_publ_contact_author_fax +49-89-2180-77492
_publ_contact_author_name 'Thomas M. Klap\"otke '
_publ_contact_author_phone +49-89-2180-77491
_publ_section_title
;
 N-Nitroso- and N-Nitraminotetrazoles
;
_journal_name_full 'Journal of Organic Chemistry'
_journal_page_first 1295
_journal_page_last 1305
_journal_paper_doi 10.1021/jo0513820
_journal_volume 71
_journal_year 2006
_chemical_formula_moiety 'N6 O2 C7 H14'
_chemical_formula_sum 'C7 H14 N6 O2'
_chemical_formula_weight 214.225
_space_group_IT_number 14
_symmetry_cell_setting monoclinic
_symmetry_space_group_name_Hall '-P 2yn'
_symmetry_space_group_name_H-M 'P 1 21/n 1'
_atom_sites_solution_hydrogens geom
_atom_sites_solution_primary direct
_atom_sites_solution_secondary difmap
_audit_author_name 'Mayer, P.'
_audit_block_code N6O2C7H14_g081_klapoetke
_audit_creation_date 11-Jun-02
_audit_creation_method 'form98_1/compatible with shelxl97-2'
_audit_update_record 12-Apr-05
_cell_angle_alpha 90.00
_cell_angle_beta 106.896(13)
_cell_angle_gamma 90.00
_cell_formula_units_Z 4
_cell_length_a 8.6094(10)
_cell_length_b 12.5135(9)
_cell_length_c 10.5791(12)
_cell_measurement_reflns_used 4071
_cell_measurement_temperature 200(2)
_cell_measurement_theta_max 27.5
_cell_measurement_theta_min 2.5
_cell_volume 1090.53(19)
_computing_cell_refinement 'Stoe IPDS software (Darmstadt, Germany)'
_computing_data_collection 'Stoe IPDS software (Darmstadt, Germany)'
_computing_data_reduction 'Stoe IPDS software (Darmstadt, Germany)'
_computing_structure_refinement 'SHELXL-97 (G. M. Sheldrick. University of G\"ottingen, 97-2 version)'
_computing_structure_solution
;
A. Altomare, M. C. Burla, M. Camalli, G. L. Cascarano, C. Giacovazzo, A.
Guagliardi, A. G. G. Moliterni, G. Polidori, R. Spagna: SIR97: a new tool for
crystal structure determination and refinement; J. Appl. Crystallogr. 1999,
32, 115-119.
;
_diffrn_ambient_temperature 200(2)
_diffrn_measured_fraction_theta_full 0.967
_diffrn_measured_fraction_theta_max 0.967
_diffrn_measurement_device 'image-plate area detector'
_diffrn_measurement_device_type 'Stoe IPDS'
_diffrn_measurement_method 'area detection'
_diffrn_orient_matrix_type
;first index: i in a~i~^*^, second: diffractometer xyz
 e.g. UB_21,UB_22,UB_23 are the xyz components of b^*^
;
_diffrn_orient_matrix_UB_11 0.017987
_diffrn_orient_matrix_UB_12 0.008595
_diffrn_orient_matrix_UB_13 -0.119744
_diffrn_orient_matrix_UB_21 -0.016993
_diffrn_orient_matrix_UB_22 0.078026
_diffrn_orient_matrix_UB_23 0.003052
_diffrn_orient_matrix_UB_31 0.095551
_diffrn_orient_matrix_UB_32 0.021327
_diffrn_orient_matrix_UB_33 -0.013224
_diffrn_radiation_collimation '0.5 mm collimator'
_diffrn_radiation_monochromator graphite
_diffrn_radiation_source 'fine-focus sealed tube'
_diffrn_radiation_type MoK\a
_diffrn_radiation_wavelength 0.71073
_diffrn_reflns_av_R_equivalents 0.0508
_diffrn_reflns_av_sigmaI/netI 0.0588
_diffrn_reflns_limit_h_max 11
_diffrn_reflns_limit_h_min -11
_diffrn_reflns_limit_k_max 15
_diffrn_reflns_limit_k_min -14
_diffrn_reflns_limit_l_max 12
_diffrn_reflns_limit_l_min -13
_diffrn_reflns_number 9229
_diffrn_reflns_theta_full 27.98
_diffrn_reflns_theta_max 27.98
_diffrn_reflns_theta_min 2.59
_diffrn_source_current 50_mA
_diffrn_source_power 2.75_kW
_diffrn_source_type 'Spellman DF4 Series'
_diffrn_source_voltage 55_kV
_exptl_absorpt_coefficient_mu 0.100
_exptl_absorpt_correction_T_max 0.9961
_exptl_absorpt_correction_T_min 0.9808
_exptl_absorpt_correction_type numerical
_exptl_absorpt_process_details 'Absorption correction with XRed, rev 1.09, STOE (Darmstadt, Germany)'
_exptl_crystal_colour colourless
_exptl_crystal_density_diffrn 1.3048(2)
_exptl_crystal_density_method 'not measured'
_exptl_crystal_description platelet
_exptl_crystal_F_000 456
_exptl_crystal_size_max 0.42
_exptl_crystal_size_mid 0.14
_exptl_crystal_size_min 0.04
_refine_diff_density_max 0.153
_refine_diff_density_min -0.292
_refine_diff_density_rms 0.056
_refine_ls_extinction_method none
_refine_ls_goodness_of_fit_ref 0.877
_refine_ls_hydrogen_treatment refall
_refine_ls_matrix_type full
_refine_ls_number_parameters 192
_refine_ls_number_reflns 2544
_refine_ls_number_restraints 0
_refine_ls_restrained_S_all 0.877
_refine_ls_R_factor_all 0.0837
_refine_ls_R_factor_gt 0.0419
_refine_ls_shift/su_max 0.000
_refine_ls_shift/su_mean 0.000
_refine_ls_structure_factor_coef Fsqd
_refine_ls_weighting_details 'calc w=1/[\s^2^(Fo^2^)+(0.0522P)^2^+0.0000P] where P=(Fo^2^+2Fc^2^)/3'
_refine_ls_weighting_scheme calc
_refine_ls_wR_factor_gt 0.0873
_refine_ls_wR_factor_ref 0.0976
_reflns_number_gt 1486
_reflns_number_total 2544
_reflns_threshold_expression >2sigma(I)
_cod_data_source_file jo0513820rom20050704_032939.cif
_cod_original_sg_symbol_H-M 'P 21/n'
_cod_database_code 4021468

loop_
_symmetry_equiv_pos_as_xyz
'x, y, z'
'-x+1/2, y+1/2, -z+1/2'
'-x, -y, -z'
'x-1/2, -y-1/2, z-1/2'

loop_
_atom_site_label
_atom_site_type_symbol
_atom_site_fract_x
_atom_site_fract_y
_atom_site_fract_z
_atom_site_U_iso_or_equiv
_atom_site_adp_type
_atom_site_occupancy
_atom_site_symmetry_multiplicity
_atom_site_calc_flag
O1 O 0.57811(14) 0.38994(11) 0.82598(12) 0.0467(4) Uani 1 1 d
O2 O 0.57013(15) 0.28845(12) 0.65752(13) 0.0520(4) Uani 1 1 d
N1 N 0.23111(15) 0.46597(10) 0.81169(12) 0.0251(3) Uani 1 1 d
N2 N 0.19353(17) 0.56511(11) 0.84103(13) 0.0340(3) Uani 1 1 d
N3 N 0.24123(18) 0.62963(11) 0.76305(14) 0.0378(4) Uani 1 1 d
N4 N 0.31041(17) 0.57462(11) 0.68281(13) 0.0349(3) Uani 1 1 d
N5 N 0.35473(15) 0.38570(11) 0.65753(11) 0.0269(3) Uani 1 1 d
N6 N 0.51150(16) 0.35271(12) 0.71657(14) 0.0350(3) Uani 1 1 d
C1 C 0.30309(17) 0.47383(13) 0.71571(14) 0.0245(3) Uani 1 1 d
C2 C 0.1971(2) 0.37116(14) 0.88298(16) 0.0305(4) Uani 1 1 d
H2 H 0.2332(19) 0.3134(14) 0.8409(15) 0.028(4) Uiso 1 1 d
C3 C 0.0161(3) 0.3617(2) 0.8626(2) 0.0499(5) Uani 1 1 d
H31 H -0.019(3) 0.419(2) 0.906(2) 0.067(7) Uiso 1 1 d
H32 H -0.007(3) 0.299(2) 0.902(2) 0.077(8) Uiso 1 1 d
H33 H -0.048(3) 0.3606(18) 0.768(2) 0.065(7) Uiso 1 1 d
C4 C 0.2960(3) 0.37810(19) 1.02678(18) 0.0431(5) Uani 1 1 d
H41 H 0.257(2) 0.4351(18) 1.065(2) 0.053(6) Uiso 1 1 d
H42 H 0.278(3) 0.3125(19) 1.070(2) 0.060(6) Uiso 1 1 d
H43 H 0.417(3) 0.3871(16) 1.0356(18) 0.054(6) Uiso 1 1 d
C5 C 0.2675(2) 0.34681(15) 0.52291(15) 0.0320(4) Uani 1 1 d
H5 H 0.3049(19) 0.2756(15) 0.5206(16) 0.029(4) Uiso 1 1 d
C6 C 0.0889(2) 0.34219(18) 0.5121(2) 0.0425(5) Uani 1 1 d
H61 H 0.045(2) 0.4098(19) 0.5199(19) 0.050(6) Uiso 1 1 d
H62 H 0.061(3) 0.296(2) 0.584(2) 0.074(7) Uiso 1 1 d
H63 H 0.030(3) 0.3106(18) 0.427(2) 0.059(6) Uiso 1 1 d
C7 C 0.3049(4) 0.4149(2) 0.4171(2) 0.0548(6) Uani 1 1 d
H71 H 0.267(3) 0.492(2) 0.423(2) 0.060(7) Uiso 1 1 d
H72 H 0.415(3) 0.415(2) 0.425(2) 0.069(8) Uiso 1 1 d
H73 H 0.243(3) 0.3893(19) 0.332(2) 0.069(7) Uiso 1 1 d

loop_
_atom_site_aniso_label
_atom_site_aniso_U_11
_atom_site_aniso_U_22
_atom_site_aniso_U_33
_atom_site_aniso_U_23
_atom_site_aniso_U_13
_atom_site_aniso_U_12
O1 0.0386(7) 0.0528(10) 0.0404(7) -0.0087(6) -0.0017(5) 0.0059(6)
O2 0.0419(7) 0.0604(10) 0.0554(8) -0.0133(7) 0.0167(6) 0.0187(6)
N1 0.0319(7) 0.0148(7) 0.0290(7) -0.0025(5) 0.0094(5) 0.0014(5)
N2 0.0464(8) 0.0188(9) 0.0352(8) -0.0035(6) 0.0093(6) 0.0058(6)
N3 0.0512(9) 0.0193(9) 0.0380(7) -0.0012(6) 0.0056(7) 0.0006(6)
N4 0.0440(8) 0.0223(9) 0.0361(7) 0.0035(6) 0.0080(6) -0.0048(6)
N5 0.0257(7) 0.0275(8) 0.0274(6) -0.0023(6) 0.0074(5) 0.0025(5)
N6 0.0316(7) 0.0369(10) 0.0364(8) 0.0005(6) 0.0099(6) 0.0030(6)
C1 0.0262(8) 0.0214(9) 0.0246(7) 0.0003(6) 0.0051(6) -0.0028(6)
C2 0.0419(9) 0.0198(10) 0.0350(8) 0.0000(7) 0.0195(7) 0.0003(7)
C3 0.0465(12) 0.0530(16) 0.0564(14) 0.0019(11) 0.0246(10) -0.0107(10)
C4 0.0572(13) 0.0377(13) 0.0363(9) 0.0072(9) 0.0164(9) 0.0048(9)
C5 0.0396(9) 0.0269(11) 0.0281(8) -0.0059(7) 0.0074(7) -0.0012(7)
C6 0.0367(10) 0.0346(12) 0.0481(11) -0.0123(9) -0.0006(8) 0.0008(8)
C7 0.0774(17) 0.0571(17) 0.0308(10) 0.0001(9) 0.0173(10) -0.0126(13)

loop_
_atom_type_symbol
_atom_type_description
_atom_type_scat_dispersion_real
_atom_type_scat_dispersion_imag
_atom_type_scat_source
C C 0.0033 0.0016 'International Tables Vol C Tables 4.2.6.8 and 6.1.1.4'
H H 0.0000 0.0000 'International Tables Vol C Tables 4.2.6.8 and 6.1.1.4'
N N 0.0061 0.0033 'International Tables Vol C Tables 4.2.6.8 and 6.1.1.4'
O O 0.0106 0.0060 'International Tables Vol C Tables 4.2.6.8 and 6.1.1.4'

loop_
_exptl_crystal_face_index_h
_exptl_crystal_face_index_k
_exptl_crystal_face_index_l
_exptl_crystal_face_perp_dist
-1 0 1 0.0270
1 0 -1 0.0140
0 5 1 0.1960
0 0 1 0.0670
0 0 -1 0.0580
0 -1 1 0.1620
0 5 -1 0.2070
0 1 -2 0.1180
0 -1 -1 0.1270
-2 0 1 0.0430
-4 -3 1 0.1040

loop_
_geom_angle_atom_site_label_1
_geom_angle_atom_site_label_2
_geom_angle_atom_site_label_3
_geom_angle
C1 N1 N2 107.68(13)
C1 N1 C2 130.51(13)
N2 N1 C2 121.78(13)
N3 N2 N1 106.56(13)
N2 N3 N4 110.97(13)
C1 N4 N3 104.92(13)
N6 N5 C1 115.64(12)
N6 N5 C5 119.54(13)
C1 N5 C5 122.95(13)
O2 N6 O1 125.99(14)
O2 N6 N5 117.70(13)
O1 N6 N5 116.30(13)
N4 C1 N1 109.86(13)
N4 C1 N5 126.49(14)
N1 C1 N5 123.59(14)
N1 C2 C3 109.77(15)
N1 C2 C4 109.20(14)
C3 C2 C4 113.75(16)
N1 C2 H2 103.4(10)
C3 C2 H2 109.8(10)
C4 C2 H2 110.5(10)
C2 C3 H31 109.4(14)
C2 C3 H32 110.2(16)
H31 C3 H32 106(2)
C2 C3 H33 113.4(13)
H31 C3 H33 109.7(19)
H32 C3 H33 108(2)
C2 C4 H41 108.2(13)
C2 C4 H42 107.8(13)
H41 C4 H42 108.2(18)
C2 C4 H43 111.0(11)
H41 C4 H43 111.4(17)
H42 C4 H43 110.2(17)
N5 C5 C6 107.79(14)
N5 C5 C7 111.55(15)
C6 C5 C7 113.36(18)
N5 C5 H5 104.5(10)
C6 C5 H5 107.9(10)
C7 C5 H5 111.2(10)
C5 C6 H61 112.7(12)
C5 C6 H62 114.6(13)
H61 C6 H62 104.5(18)
C5 C6 H63 109.3(12)
H61 C6 H63 109.1(17)
H62 C6 H63 106.3(18)
C5 C7 H71 110.2(12)
C5 C7 H72 111.8(15)
H71 C7 H72 109(2)
C5 C7 H73 109.2(14)
H71 C7 H73 105.5(19)
H72 C7 H73 111(2)

loop_
_geom_bond_atom_site_label_1
_geom_bond_atom_site_label_2
_geom_bond_distance
O1 N6 1.2247(17)
O2 N6 1.2144(18)
N1 C1 1.3381(19)
N1 N2 1.3410(18)
N1 C2 1.480(2)
N2 N3 1.303(2)
N3 N4 1.358(2)
N4 C1 1.315(2)
N5 N6 1.3755(18)
N5 C1 1.397(2)
N5 C5 1.4858(19)
C2 C3 1.514(3)
C2 C4 1.515(2)
C2 H2 0.948(17)
C3 H31 0.94(3)
C3 H32 0.93(3)
C3 H33 0.99(2)
C4 H41 0.93(2)
C4 H42 0.98(2)
C4 H43 1.03(2)
C5 C6 1.509(3)
C5 C7 1.514(3)
C5 H5 0.950(18)
C6 H61 0.94(2)
C6 H62 1.04(3)
C6 H63 0.98(2)
C7 H71 1.03(2)
C7 H72 0.93(2)
C7 H73 0.96(2)

loop_
_geom_torsion_atom_site_label_1
_geom_torsion_atom_site_label_2
_geom_torsion_atom_site_label_3
_geom_torsion_atom_site_label_4
_geom_torsion
C1 N1 N2 N3 0.53(16)
C2 N1 N2 N3 178.91(13)
N1 N2 N3 N4 -0.22(17)
N2 N3 N4 C1 -0.18(17)
C1 N5 N6 O2 -168.15(15)
C5 N5 N6 O2 -3.3(2)
C1 N5 N6 O1 13.2(2)
C5 N5 N6 O1 178.06(14)
N3 N4 C1 N1 0.51(16)
N3 N4 C1 N5 177.84(13)
N2 N1 C1 N4 -0.66(16)
C2 N1 C1 N4 -178.85(14)
N2 N1 C1 N5 -178.09(13)
C2 N1 C1 N5 3.7(2)
N6 N5 C1 N4 92.73(18)
C5 N5 C1 N4 -71.6(2)
N6 N5 C1 N1 -90.28(17)
C5 N5 C1 N1 105.41(17)
C1 N1 C2 C3 -120.41(18)
N2 N1 C2 C3 61.63(19)
C1 N1 C2 C4 114.26(18)
N2 N1 C2 C4 -63.71(19)
N6 N5 C5 C6 149.77(15)
C1 N5 C5 C6 -46.5(2)
N6 N5 C5 C7 -85.2(2)
C1 N5 C5 C7 78.6(2)
